data_4038735
loop_
_publ_author_name
'Marchenko, Anatoliy'
'Koidan, Georgyi'
'Hurieva, Anastasiia N.'
'Shishkina, Svitlana'
'Rusanov, Eduard'
'Kostyuk, Aleksandr'

_publ_section_title
;
 Ring Enlargement of <i>N</i>-Phosphanyl-1,2,3,4-tetrahydroquinazolines.
;
_journal_name_full 'The Journal of organic chemistry'
_journal_paper_doi 10.1021/acs.joc.0c00750
_journal_year 2020
_chemical_formula_moiety 'C18 H31 N4 P'
_chemical_formula_sum 'C18 H31 N4 P'
_chemical_formula_weight 334.44
_space_group_crystal_system monoclinic
_space_group_IT_number 14
_space_group_name_Hall '-P 2yn'
_space_group_name_H-M_alt 'P 1 21/n 1'
_atom_sites_solution_hydrogens geom
_audit_creation_method SHELXL-2016/4
_cell_angle_alpha 90
_cell_angle_beta 93.553(3)
_cell_angle_gamma 90
_cell_formula_units_Z 4
_cell_length_a 7.0785(6)
_cell_length_b 30.538(2)
_cell_length_c 8.6896(8)
_cell_measurement_reflns_used 2347
_cell_measurement_temperature 296(2)
_cell_measurement_theta_max 24.37
_cell_measurement_theta_min 2.44
_cell_volume 1874.8(3)
_computing_cell_refinement 'Bruker SMART'
_computing_data_collection 'Bruker SMART'
_computing_data_reduction 'Bruker SAINT'
_computing_molecular_graphics 'Bruker SHELXTL'
_computing_publication_material 'Bruker SHELXTL'
_computing_structure_refinement 'SHELXL-2016/4 (Sheldrick, 2016)'
_computing_structure_solution 'Bruker SHELXTL'
_diffrn_ambient_temperature 296(2)
_diffrn_measured_fraction_theta_full 0.997
_diffrn_measured_fraction_theta_max 0.986
_diffrn_measurement_device_type 'Bruker Smart Apex II'
_diffrn_measurement_method 'phi and omega scans'
_diffrn_radiation_monochromator graphite
_diffrn_radiation_type MoK\a
_diffrn_radiation_wavelength 0.71073
_diffrn_reflns_av_R_equivalents 0.0675
_diffrn_reflns_av_unetI/netI 0.0405
_diffrn_reflns_Laue_measured_fraction_full 0.997
_diffrn_reflns_Laue_measured_fraction_max 0.986
_diffrn_reflns_limit_h_max 8
_diffrn_reflns_limit_h_min -8
_diffrn_reflns_limit_k_max 37
_diffrn_reflns_limit_k_min -35
_diffrn_reflns_limit_l_max 9
_diffrn_reflns_limit_l_min -10
_diffrn_reflns_number 21079
_diffrn_reflns_point_group_measured_fraction_full 0.997
_diffrn_reflns_point_group_measured_fraction_max 0.986
_diffrn_reflns_theta_full 25.242
_diffrn_reflns_theta_max 26.634
_diffrn_reflns_theta_min 2.441
_diffrn_source 'sealed tube'
_exptl_absorpt_coefficient_mu 0.153
_exptl_absorpt_correction_T_max 0.9690
_exptl_absorpt_correction_T_min 0.7008
_exptl_absorpt_correction_type multi-scan
_exptl_absorpt_process_details SADABS
_exptl_crystal_colour colourless
_exptl_crystal_density_diffrn 1.185
_exptl_crystal_description block
_exptl_crystal_F_000 728
_exptl_crystal_size_max 0.430
_exptl_crystal_size_mid 0.280
_exptl_crystal_size_min 0.210
_refine_diff_density_max 0.283
_refine_diff_density_min -0.292
_refine_diff_density_rms 0.042
_refine_ls_extinction_method none
_refine_ls_goodness_of_fit_ref 1.056
_refine_ls_hydrogen_treatment constr
_refine_ls_matrix_type full
_refine_ls_number_parameters 215
_refine_ls_number_reflns 3882
_refine_ls_number_restraints 0
_refine_ls_restrained_S_all 1.056
_refine_ls_R_factor_all 0.0650
_refine_ls_R_factor_gt 0.0480
_refine_ls_shift/su_max 0.000
_refine_ls_shift/su_mean 0.000
_refine_ls_structure_factor_coef Fsqd
_refine_ls_weighting_details 'w=1/[\s^2^(Fo^2^)+(0.0337P)^2^+1.0903P] where P=(Fo^2^+2Fc^2^)/3'
_refine_ls_weighting_scheme calc
_refine_ls_wR_factor_gt 0.1052
_refine_ls_wR_factor_ref 0.1125
_reflns_Friedel_coverage 0.000
_reflns_number_gt 3081
_reflns_number_total 3882
_reflns_threshold_expression 'I > 2\s(I)'
_cod_data_source_file jo0c00750_si_003.cif
_cod_data_source_block koyd1
_cod_original_cell_volume 1874.7(3)
_cod_original_sg_symbol_H-M 'P 21/n'
_cod_database_code 4038735
_shelx_shelxl_version_number 2016/4
_shelx_space_group_comment
;
The symmetry employed for this shelxl refinement is uniquely defined
by the following loop, which should always be used as a source of
symmetry information in preference to the above space-group names.
They are only intended as comments.
;
_shelx_estimated_absorpt_t_min 0.937
_shelx_estimated_absorpt_t_max 0.969

loop_
_space_group_symop_operation_xyz
'x, y, z'
'-x+1/2, y+1/2, -z+1/2'
'-x, -y, -z'
'x-1/2, -y-1/2, z-1/2'

loop_
_atom_site_label
_atom_site_type_symbol
_atom_site_fract_x
_atom_site_fract_y
_atom_site_fract_z
_atom_site_U_iso_or_equiv
_atom_site_adp_type
_atom_site_occupancy
_atom_site_site_symmetry_order
_atom_site_calc_flag
_atom_site_refinement_flags_posn
_atom_site_refinement_flags_adp
_atom_site_refinement_flags_occupancy
_atom_site_disorder_assembly
_atom_site_disorder_group
P1 P 0.94816(7) 0.14777(2) 0.00522(6) 0.03068(14) Uani 1 1 d . . . . .
C11 C 0.9850(3) 0.15091(7) -0.2043(2) 0.0396(5) Uani 1 1 d . . . . .
N1 N 1.1400(2) 0.13703(6) 0.0892(2) 0.0390(4) Uani 1 1 d . . . . .
N3 N 0.8712(3) 0.04055(5) 0.1608(2) 0.0415(4) Uani 1 1 d . . . . .
C1 C 1.2201(3) 0.11501(7) 0.2155(2) 0.0345(4) Uani 1 1 d . . . . .
N4 N 0.6407(2) 0.10294(6) -0.0827(2) 0.0459(5) Uani 1 1 d . . . . .
C9 C 0.7899(3) 0.08388(6) 0.1735(2) 0.0363(5) Uani 1 1 d . . . . .
H9A H 0.863138 0.100153 0.252321 0.044 Uiso 1 1 calc R U . . .
H9B H 0.662006 0.081068 0.206523 0.044 Uiso 1 1 calc R U . . .
C6 C 1.1985(3) 0.06961(7) 0.2378(2) 0.0381(5) Uani 1 1 d . . . . .
C15 C 0.8457(3) 0.19920(7) 0.0806(2) 0.0401(5) Uani 1 1 d . . . . .
C2 C 1.3387(3) 0.13776(8) 0.3224(2) 0.0476(6) Uani 1 1 d . . . . .
H2 H 1.355953 0.167714 0.310057 0.057 Uiso 1 1 calc R U . . .
C18 C 0.8518(4) 0.19360(8) 0.2564(3) 0.0515(6) Uani 1 1 d . . . . .
H18A H 0.814348 0.220475 0.303051 0.077 Uiso 1 1 calc R U . . .
H18B H 0.978123 0.186189 0.294034 0.077 Uiso 1 1 calc R U . . .
H18C H 0.766687 0.170617 0.282074 0.077 Uiso 1 1 calc R U . . .
C14 C 1.1771(3) 0.17308(8) -0.2232(3) 0.0531(6) Uani 1 1 d . . . . .
H14A H 1.203821 0.173142 -0.330200 0.080 Uiso 1 1 calc R U . . .
H14B H 1.274488 0.157262 -0.164979 0.080 Uiso 1 1 calc R U . . .
H14C H 1.172918 0.202670 -0.186338 0.080 Uiso 1 1 calc R U . . .
C7 C 1.0729(3) 0.04262(7) 0.1283(2) 0.0418(5) Uani 1 1 d . . . . .
H7A H 1.081888 0.054287 0.025165 0.050 Uiso 1 1 calc R U . . .
H7B H 1.122159 0.012977 0.128241 0.050 Uiso 1 1 calc R U . . .
C5 C 1.2956(3) 0.04952(9) 0.3625(3) 0.0529(6) Uani 1 1 d . . . . .
H5 H 1.281783 0.019511 0.376021 0.063 Uiso 1 1 calc R U . . .
C12 C 0.9991(4) 0.10430(8) -0.2679(3) 0.0529(6) Uani 1 1 d . . . . .
H12A H 1.036298 0.105475 -0.372159 0.079 Uiso 1 1 calc R U . . .
H12B H 0.878193 0.090143 -0.265597 0.079 Uiso 1 1 calc R U . . .
H12C H 1.091507 0.088090 -0.205666 0.079 Uiso 1 1 calc R U . . .
C10 C 0.5270(3) 0.07123(9) -0.0720(3) 0.0593(7) Uani 1 1 d . . . . .
H10A H 0.541131 0.052098 0.011214 0.071 Uiso 1 1 calc R U . . .
H10B H 0.429499 0.067065 -0.147257 0.071 Uiso 1 1 calc R U . . .
C16 C 0.6398(3) 0.20728(8) 0.0238(3) 0.0586(7) Uani 1 1 d . . . . .
H16A H 0.591027 0.231865 0.077679 0.088 Uiso 1 1 calc R U . . .
H16B H 0.565651 0.181759 0.042992 0.088 Uiso 1 1 calc R U . . .
H16C H 0.633493 0.213302 -0.084797 0.088 Uiso 1 1 calc R U . . .
C3 C 1.4310(3) 0.11657(11) 0.4461(3) 0.0620(8) Uani 1 1 d . . . . .
H3 H 1.507513 0.132540 0.516522 0.074 Uiso 1 1 calc R U . . .
C8 C 0.8408(4) 0.01665(8) 0.3029(3) 0.0596(7) Uani 1 1 d . . . . .
H8A H 0.893918 0.032944 0.389579 0.089 Uiso 1 1 calc R U . . .
H8B H 0.901061 -0.011467 0.299634 0.089 Uiso 1 1 calc R U . . .
H8C H 0.707505 0.012784 0.312659 0.089 Uiso 1 1 calc R U . . .
C4 C 1.4109(4) 0.07245(11) 0.4660(3) 0.0636(8) Uani 1 1 d . . . . .
H4 H 1.474529 0.058239 0.548523 0.076 Uiso 1 1 calc R U . . .
C13 C 0.8304(4) 0.17608(9) -0.2986(3) 0.0603(7) Uani 1 1 d . . . . .
H13A H 0.833517 0.206326 -0.268480 0.090 Uiso 1 1 calc R U . . .
H13B H 0.708940 0.163871 -0.280128 0.090 Uiso 1 1 calc R U . . .
H13C H 0.852029 0.173800 -0.406306 0.090 Uiso 1 1 calc R U . . .
C17 C 0.9706(4) 0.23842(7) 0.0439(3) 0.0604(7) Uani 1 1 d . . . . .
H17A H 0.960934 0.243860 -0.065070 0.091 Uiso 1 1 calc R U . . .
H17B H 1.099809 0.232119 0.076461 0.091 Uiso 1 1 calc R U . . .
H17C H 0.929174 0.263832 0.097504 0.091 Uiso 1 1 calc R U . . .
N2 N 0.7845(2) 0.10853(5) 0.03027(18) 0.0346(4) Uani 1 1 d . . . . .

loop_
_atom_site_aniso_label
_atom_site_aniso_U_11
_atom_site_aniso_U_22
_atom_site_aniso_U_33
_atom_site_aniso_U_23
_atom_site_aniso_U_13
_atom_site_aniso_U_12
P1 0.0312(3) 0.0320(3) 0.0288(2) -0.0011(2) 0.00215(19) -0.0013(2)
C11 0.0438(11) 0.0469(12) 0.0284(10) 0.0002(9) 0.0053(8) -0.0035(10)
N1 0.0327(9) 0.0408(10) 0.0431(10) 0.0039(8) -0.0024(7) -0.0046(8)
N3 0.0459(10) 0.0320(9) 0.0472(10) -0.0013(8) 0.0070(8) -0.0016(8)
C1 0.0270(9) 0.0467(12) 0.0302(10) -0.0047(9) 0.0038(8) 0.0017(9)
N4 0.0331(9) 0.0583(12) 0.0457(10) -0.0027(9) -0.0034(8) -0.0046(9)
C9 0.0364(10) 0.0365(11) 0.0365(10) -0.0004(8) 0.0081(9) -0.0029(9)
C6 0.0335(10) 0.0478(13) 0.0332(10) -0.0006(9) 0.0051(8) 0.0077(9)
C15 0.0430(12) 0.0349(11) 0.0423(11) -0.0031(9) 0.0035(9) 0.0030(9)
C2 0.0364(11) 0.0637(15) 0.0426(12) -0.0131(11) 0.0014(9) -0.0046(11)
C18 0.0637(15) 0.0486(14) 0.0429(12) -0.0140(10) 0.0079(11) 0.0060(12)
C14 0.0549(14) 0.0593(15) 0.0468(13) 0.0041(11) 0.0164(11) -0.0110(12)
C7 0.0478(12) 0.0341(11) 0.0440(12) -0.0028(9) 0.0070(10) 0.0084(10)
C5 0.0456(13) 0.0690(16) 0.0447(13) 0.0153(12) 0.0085(11) 0.0144(12)
C12 0.0614(15) 0.0586(15) 0.0402(12) -0.0139(11) 0.0143(11) -0.0067(12)
C10 0.0419(13) 0.0743(18) 0.0611(15) -0.0071(13) -0.0017(11) -0.0148(13)
C16 0.0504(14) 0.0601(16) 0.0649(16) -0.0051(13) 0.0015(12) 0.0188(12)
C3 0.0371(12) 0.112(2) 0.0361(12) -0.0166(14) -0.0032(10) -0.0034(14)
C8 0.0639(16) 0.0417(14) 0.0747(17) 0.0163(12) 0.0152(13) -0.0021(12)
C4 0.0459(14) 0.105(2) 0.0390(13) 0.0148(14) -0.0008(11) 0.0142(15)
C13 0.0658(16) 0.0798(19) 0.0342(12) 0.0112(12) -0.0059(11) 0.0048(14)
C17 0.0731(17) 0.0355(13) 0.0737(17) -0.0070(12) 0.0126(14) -0.0025(12)
N2 0.0314(8) 0.0388(9) 0.0333(8) 0.0006(7) -0.0005(7) -0.0038(7)

loop_
_atom_type_symbol
_atom_type_description
_atom_type_scat_dispersion_real
_atom_type_scat_dispersion_imag
_atom_type_scat_source
C C 0.0033 0.0016 'International Tables Vol C Tables 4.2.6.8 and 6.1.1.4'
H H 0.0000 0.0000 'International Tables Vol C Tables 4.2.6.8 and 6.1.1.4'
N N 0.0061 0.0033 'International Tables Vol C Tables 4.2.6.8 and 6.1.1.4'
P P 0.1023 0.0942 'International Tables Vol C Tables 4.2.6.8 and 6.1.1.4'

loop_
_geom_angle_atom_site_label_1
_geom_angle_atom_site_label_2
_geom_angle_atom_site_label_3
_geom_angle
_geom_angle_site_symmetry_1
_geom_angle_site_symmetry_3
_geom_angle_publ_flag
N1 P1 N2 112.35(9) . . ?
N1 P1 C11 107.62(9) . . ?
N2 P1 C11 107.57(9) . . ?
N1 P1 C15 111.36(10) . . ?
N2 P1 C15 105.49(9) . . ?
C11 P1 C15 112.45(10) . . ?
C12 C11 C13 109.47(19) . . ?
C12 C11 C14 107.05(18) . . ?
C13 C11 C14 109.22(19) . . ?
C12 C11 P1 108.75(14) . . ?
C13 C11 P1 114.26(15) . . ?
C14 C11 P1 107.85(14) . . ?
C1 N1 P1 142.16(15) . . ?
C9 N3 C8 108.16(17) . . ?
C9 N3 C7 111.68(16) . . ?
C8 N3 C7 112.23(18) . . ?
N1 C1 C2 119.1(2) . . ?
N1 C1 C6 123.14(17) . . ?
C2 C1 C6 117.59(19) . . ?
C10 N4 N2 119.1(2) . . ?
N3 C9 N2 113.39(16) . . ?
C5 C6 C1 119.3(2) . . ?
C5 C6 C7 119.7(2) . . ?
C1 C6 C7 121.05(18) . . ?
C16 C15 C17 110.9(2) . . ?
C16 C15 C18 107.84(19) . . ?
C17 C15 C18 108.22(19) . . ?
C16 C15 P1 113.96(15) . . ?
C17 C15 P1 110.05(15) . . ?
C18 C15 P1 105.54(14) . . ?
C3 C2 C1 121.3(2) . . ?
N3 C7 C6 116.29(16) . . ?
C4 C5 C6 122.2(2) . . ?
C4 C3 C2 120.8(2) . . ?
C3 C4 C5 118.9(2) . . ?
N4 N2 C9 121.62(16) . . ?
N4 N2 P1 118.50(13) . . ?
C9 N2 P1 119.73(13) . . ?

loop_
_geom_bond_atom_site_label_1
_geom_bond_atom_site_label_2
_geom_bond_distance
_geom_bond_site_symmetry_2
_geom_bond_publ_flag
P1 N1 1.5370(17) . ?
P1 N2 1.6902(16) . ?
P1 C11 1.8579(19) . ?
P1 C15 1.866(2) . ?
C11 C12 1.532(3) . ?
C11 C13 1.532(3) . ?
C11 C14 1.536(3) . ?
N1 C1 1.379(3) . ?
N3 C9 1.450(3) . ?
N3 C8 1.461(3) . ?
N3 C7 1.474(3) . ?
C1 C2 1.397(3) . ?
C1 C6 1.409(3) . ?
N4 C10 1.266(3) . ?
N4 N2 1.381(2) . ?
C9 N2 1.453(2) . ?
C6 C5 1.389(3) . ?
C6 C7 1.507(3) . ?
C15 C16 1.529(3) . ?
C15 C17 1.534(3) . ?
C15 C18 1.535(3) . ?
C2 C3 1.383(3) . ?
C5 C4 1.369(4) . ?
C3 C4 1.367(4) . ?
